data_7059070
loop_
_publ_author_name
'Vaddamanu, Moulali'
'Velappan, Kavitha'
'Prabusankar, Ganesan'

_publ_section_title
;
 Highly active mesoionic chalcogenone zinc(ii) derivatives for C--S
 cross-coupling reactions
;
_journal_issue 1
_journal_name_full 'New Journal of Chemistry'
_journal_page_first 129
_journal_page_last 140
_journal_paper_doi 10.1039/C9NJ04440J
_journal_volume 44
_journal_year 2020
_chemical_formula_moiety 'C20 H13 Cl S'
_chemical_formula_sum 'C20 H13 Cl S'
_chemical_formula_weight 320.84
_space_group_crystal_system triclinic
_space_group_IT_number 2
_space_group_name_Hall '-P 1'
_space_group_name_H-M_alt 'P -1'
_symmetry_Int_Tables_number 2
_atom_sites_solution_primary iterative
_audit_creation_date 2019-02-04
_audit_creation_method
;
Olex2 1.2
(compiled 2018.05.29 svn.r3508 for OlexSys, GUI svn.r5506)
;
_audit_update_record
;
2019-02-07 deposited with the CCDC.	2019-11-19 downloaded from the CCDC.
;
_cell_angle_alpha 107.316(7)
_cell_angle_beta 94.243(6)
_cell_angle_gamma 99.600(6)
_cell_formula_units_Z 2
_cell_length_a 5.5355(3)
_cell_length_b 11.3824(10)
_cell_length_c 13.4351(10)
_cell_measurement_reflns_used 2307
_cell_measurement_temperature 293
_cell_measurement_theta_max 69.1210
_cell_measurement_theta_min 3.4740
_cell_volume 789.92(11)
_computing_cell_refinement 'CrysAlisPro 1.171.39.46e (Rigaku OD, 2018)'
_computing_data_collection 'CrysAlisPro 1.171.39.46e (Rigaku OD, 2018)'
_computing_data_reduction 'CrysAlisPro 1.171.39.46e (Rigaku OD, 2018)'
_computing_molecular_graphics 'Olex2 (Dolomanov et al., 2009)'
_computing_publication_material 'Olex2 (Dolomanov et al., 2009)'
_computing_structure_refinement 'olex2.refine (Bourhis et al., 2015)'
_computing_structure_solution 'olex2.solve (Bourhis et al., 2015)'
_diffrn_ambient_temperature 293
_diffrn_detector 'CCD plate'
_diffrn_detector_area_resol_mean 16.1293
_diffrn_detector_type Eos
_diffrn_measured_fraction_theta_full 0.9930
_diffrn_measured_fraction_theta_max 0.9930
_diffrn_measurement_details
;
List of Runs (angles in degrees, time in seconds):

  # Type    Start    End  Width  t~exp~   \w     \q     \k     \f   Frames
#--------------------------------------------------------------------------
  1  \w     32.00  64.00   1.00    1.00    --    0.00  57.00 120.00   32
  2  \w    -20.00   7.00   1.00    1.00    --    0.00  57.00-120.00   27
  3  \w    -22.00  11.00   1.00    1.00    --    0.00  57.00 120.00   33
  4  \w     36.00  63.00   1.00    1.00    --    0.00  57.00-120.00   27
  5  \w     -9.00  60.00   1.00    3.87    --   54.00 -19.00-180.00   69
  6  \w     47.00  80.00   1.00    3.87    --   54.00-125.00  90.00   33
  7  \w     30.00 127.00   1.00    3.87    --   54.00  38.00-180.00   97
  8  \w     -1.00  71.00   1.00    3.87    --   54.00 -57.00 -90.00   72
  9  \w     32.00  95.00   1.00    3.87    --   54.00 -99.00-180.00   63
 10  \w     71.00 103.00   1.00    3.87    --   54.00 -19.00-180.00   32
 11  \w    -11.00  80.00   1.00    3.87    --   54.00 -38.00   0.00   91
 12  \w     54.00 131.00   1.00    3.87    --  108.00 -50.00-150.00   77
 13  \w     67.00  94.00   1.00    3.87    --  108.00-111.00 120.00   27
 14  \w     38.00  75.00   1.00    3.87    --  108.00 -50.00 120.00   37
 15  \w     92.00 128.00   1.00    3.87    --  108.00 -63.00-120.00   36
 16  \w     85.00 170.00   1.00    3.87    --  108.00  50.00  30.00   85
 17  \w     43.00  88.00   1.00    3.87    --  108.00 -91.00 -60.00   45
 18  \w     69.00 141.00   1.00    3.87    --  108.00 178.00 -60.00   72
 19  \w     41.00  73.00   1.00    3.87    --  108.00 -63.00-150.00   32
 20  \w     84.00 124.00   1.00    3.87    --  108.00  63.00  60.00   40
 21  \w     74.00 100.00   1.00    3.87    --  108.00-111.00-120.00   26
 22  \w    129.00 174.00   1.00    3.87    --  108.00  63.00 -30.00   45
 23  \w     42.00  67.00   1.00    3.87    --  108.00-111.00  30.00   25
 24  \w     87.00 112.00   1.00    3.87    --  108.00-111.00  30.00   25
 25  \w    113.00 138.00   1.00    3.87    --  108.00 -77.00  60.00   25
 26  \w    100.00 126.00   1.00    3.87    --  108.00 -12.00  30.00   26
 27  \w     87.00 123.00   1.00    3.87    --  108.00 -50.00   0.00   36
 28  \w    138.00 169.00   1.00    3.87    --  108.00  50.00  90.00   31
 29  \w     37.00 115.00   1.00    3.87    --  108.00  12.00  60.00   78
 30  \w    153.00 178.00   1.00    3.87    --  108.00  12.00  60.00   25
 31  \w     84.00 127.00   1.00    3.87    --  108.00 -63.00 -60.00   43
 32  \w     55.00 103.00   1.00    3.87    --  108.00-111.00  90.00   48
 33  \w    143.00 174.00   1.00    3.87    --  108.00  63.00 -90.00   31
 34  \w     91.00 116.00   1.00    3.87    --  108.00  63.00 -90.00   25
 35  \w    107.00 132.00   1.00    3.87    --  108.00 178.00 -30.00   25
 36  \w     35.00  74.00   1.00    3.87    --  108.00 -12.00  30.00   39
 37  \w     81.00 112.00   1.00    3.87    --  108.00 -50.00 120.00   31
 38  \w     84.00 111.00   1.00    3.87    --  108.00-111.00 -90.00   27
 39  \w     76.00 105.00   1.00    3.87    --  108.00-111.00   0.00   29
 40  \w     80.00 110.00   1.00    3.87    --  108.00-111.00 150.00   30
 41  \w     88.00 113.00   1.00    3.87    --  108.00  50.00  90.00   25
 42  \w     65.00 129.00   1.00    3.87    --  108.00 -63.00  30.00   64
 43  \w    114.00 139.00   1.00    3.87    --  108.00 -91.00 -60.00   25
;
_diffrn_measurement_device 'four-circle diffractometer'
_diffrn_measurement_device_type 'SuperNova, Dual, Cu at home/near, Eos'
_diffrn_measurement_method '\w scans'
_diffrn_orient_matrix_type 'CrysAlisPro convention (1999,Acta A55,543-557)'
_diffrn_orient_matrix_UB_11 0.0650454000
_diffrn_orient_matrix_UB_12 0.1417389000
_diffrn_orient_matrix_UB_13 0.0602364000
_diffrn_orient_matrix_UB_21 0.1623172000
_diffrn_orient_matrix_UB_22 0.0209525000
_diffrn_orient_matrix_UB_23 -0.0839040000
_diffrn_orient_matrix_UB_31 -0.2247030000
_diffrn_orient_matrix_UB_32 0.0198197000
_diffrn_orient_matrix_UB_33 -0.0633349000
_diffrn_radiation_monochromator mirror
_diffrn_radiation_probe x-ray
_diffrn_radiation_type 'Cu K\a'
_diffrn_radiation_wavelength 1.54184
_diffrn_reflns_av_R_equivalents 0.0142
_diffrn_reflns_av_unetI/netI 0.0175
_diffrn_reflns_limit_h_max 6
_diffrn_reflns_limit_h_min -6
_diffrn_reflns_limit_k_max 13
_diffrn_reflns_limit_k_min -13
_diffrn_reflns_limit_l_max 15
_diffrn_reflns_limit_l_min -16
_diffrn_reflns_number 6327
_diffrn_reflns_theta_full 69.9672
_diffrn_reflns_theta_max 69.97
_diffrn_reflns_theta_min 3.48
_diffrn_source 'micro-focus sealed X-ray tube'
_diffrn_source_type 'SuperNova (Cu) X-ray Source'
_exptl_absorpt_coefficient_mu 3.296
_exptl_absorpt_correction_T_max 1.00000
_exptl_absorpt_correction_T_min 0.76582
_exptl_absorpt_correction_type multi-scan
_exptl_absorpt_process_details
;
CrysAlisPro 1.171.39.46e (Rigaku Oxford Diffraction, 2018)
Empirical absorption correction using spherical harmonics,
 implemented in SCALE3 ABSPACK scaling algorithm.
;
_exptl_crystal_colour yellow
_exptl_crystal_colour_primary yellow
_exptl_crystal_density_diffrn 1.3488
_exptl_crystal_density_method 'not measured'
_exptl_crystal_description block
_exptl_crystal_F_000 334.1556
_exptl_crystal_size_max 0.07
_exptl_crystal_size_mid 0.07
_exptl_crystal_size_min 0.06
_refine_diff_density_max 0.2080
_refine_diff_density_min -0.2583
_refine_diff_density_rms 0.0364
_refine_ls_d_res_high 0.8206
_refine_ls_d_res_low 12.7152
_refine_ls_goodness_of_fit_ref 1.0425
_refine_ls_hydrogen_treatment constr
_refine_ls_matrix_type full
_refine_ls_number_constraints 26
_refine_ls_number_parameters 199
_refine_ls_number_reflns 2976
_refine_ls_number_restraints 0
_refine_ls_restrained_S_all 1.0425
_refine_ls_R_factor_all 0.0445
_refine_ls_R_factor_gt 0.0370
_refine_ls_shift/su_max 0.0000
_refine_ls_shift/su_mean 0.0000
_refine_ls_structure_factor_coef Fsqd
_refine_ls_weighting_details 'w=1/[\s^2^(Fo^2^)+(0.0591P)^2^+0.0967P] where P=(Fo^2^+2Fc^2^)/3'
_refine_ls_weighting_scheme calc
_refine_ls_wR_factor_gt 0.1055
_refine_ls_wR_factor_ref 0.1133
_reflns_Friedel_coverage 0.0
_reflns_limit_h_max 6
_reflns_limit_h_min -6
_reflns_limit_k_max 12
_reflns_limit_k_min -13
_reflns_limit_l_max 16
_reflns_limit_l_min 0
_reflns_number_gt 2458
_reflns_number_total 2976
_reflns_threshold_expression I>=2u(I)
_cod_data_source_file c9nj04440j2.cif
_cod_data_source_block E14
_cod_depositor_comments
;Adding full bibliography for 7059065--7059073.cif.

 Adding full bibliography for 7059065--7059073.cif.
;
_cod_database_code 7059070
_chemical_oxdiff_formula C10H10SF
_reflns_odcompleteness_completeness 92.51
_reflns_odcompleteness_iscentric 1
_reflns_odcompleteness_theta 74.33
_olex2_refinement_description
;
1. Fixed Uiso
 At 1.2 times of:
  All C(H) groups
2.a Aromatic/amide H refined with riding coordinates:
 C4(H4), C6(H6), C8(H8), C12(H12), C14(H14), C15(H15), C16(H16), C17(H17),
 C18(H18), C19(H19), C1A(H1A), C20(H20), C21(H21)
;
_olex2_submission_special_instructions 'No special instructions were received'
_oxdiff_exptl_absorpt_empirical_details
;
Empirical correction (ABSPACK) includes:
- Absorption correction using spherical harmonics
- Frame scaling
;
_oxdiff_exptl_absorpt_empirical_full_max 1.442
_oxdiff_exptl_absorpt_empirical_full_min 0.690

loop_
_space_group_symop_id
_space_group_symop_operation_xyz
1 x,y,z
2 -x,-y,-z

loop_
_atom_site_label
_atom_site_type_symbol
_atom_site_fract_x
_atom_site_fract_y
_atom_site_fract_z
_atom_site_U_iso_or_equiv
_atom_site_adp_type
_atom_site_occupancy
_atom_site_refinement_flags_posn
S1 S 0.06452(8) -0.00374(4) 0.82420(4) 0.06477(17) Uani 1.000000 .
Cl1 Cl -0.36660(10) 0.47485(5) 0.83359(5) 0.0901(2) Uani 1.000000 .
C3 C -0.0657(3) 0.12772(15) 0.82271(12) 0.0516(4) Uani 1.000000 .
C4 C -0.2938(3) 0.11873(16) 0.76653(13) 0.0559(4) Uani 1.000000 .
H4 H -0.3853(3) 0.04037(16) 0.72653(13) 0.0671(5) Uiso 1.000000 R
C5 C -0.3608(3) -0.18486(15) 0.78211(12) 0.0543(4) Uani 1.000000 .
C6 C 0.0689(3) 0.24610(17) 0.88101(13) 0.0598(4) Uani 1.000000 .
H6 H 0.2212(3) 0.25315(17) 0.91884(13) 0.0718(5) Uiso 1.000000 R
C7 C -0.1388(3) -0.17473(17) 0.63206(13) 0.0610(4) Uani 1.000000 .
C8 C -0.3837(3) 0.22496(16) 0.76998(14) 0.0599(4) Uani 1.000000 .
H8 H -0.5365(3) 0.21846(16) 0.73279(14) 0.0719(5) Uiso 1.000000 R
C9 C -0.1622(3) -0.13066(15) 0.74001(13) 0.0554(4) Uani 1.000000 .
C10 C -0.2474(3) 0.34145(16) 0.82867(14) 0.0601(4) Uani 1.000000 .
C11 C -0.5461(4) -0.28518(16) 0.71339(14) 0.0616(4) Uani 1.000000 .
C12 C -0.0188(3) 0.35235(17) 0.88368(14) 0.0618(4) Uani 1.000000 .
H12 H 0.0741(3) 0.43105(17) 0.92204(14) 0.0742(5) Uiso 1.000000 R
C13 C -0.3241(4) -0.27657(18) 0.56499(14) 0.0693(5) Uani 1.000000 .
C14 C -0.3894(4) -0.14305(18) 0.89121(14) 0.0640(4) Uani 1.000000 .
H14 H -0.2701(4) -0.07902(18) 0.93772(14) 0.0768(5) Uiso 1.000000 R
C15 C -0.5223(4) -0.32765(17) 0.60649(16) 0.0750(5) Uani 1.000000 .
H15 H -0.6434(4) -0.39228(17) 0.56167(16) 0.0900(7) Uiso 1.000000 R
C16 C -0.7532(4) -0.33608(19) 0.75593(19) 0.0787(6) Uani 1.000000 .
H16 H -0.8765(4) -0.40005(19) 0.71183(19) 0.0944(7) Uiso 1.000000 R
C17 C -0.5879(4) -0.1953(2) 0.92800(17) 0.0750(5) Uani 1.000000 .
H17 H -0.6027(4) -0.1667(2) 0.99929(17) 0.0900(6) Uiso 1.000000 R
C18 C -0.2984(6) -0.3220(2) 0.45471(17) 0.0958(8) Uani 1.000000 .
H18 H -0.4170(6) -0.3878(2) 0.40972(17) 0.1149(9) Uiso 1.000000 R
C19 C 0.0586(4) -0.1226(2) 0.58608(17) 0.0822(6) Uani 1.000000 .
H19 H 0.1787(4) -0.0552(2) 0.62800(17) 0.0986(7) Uiso 1.000000 R
C1A C -0.7707(4) -0.2918(2) 0.85979(19) 0.0801(6) Uani 1.000000 .
H1A H -0.9061(4) -0.3259(2) 0.88636(19) 0.0961(7) Uiso 1.000000 R
C20 C 0.0736(6) -0.1702(3) 0.4819(2) 0.1034(9) Uani 1.000000 .
H20 H 0.2053(6) -0.1355(3) 0.4537(2) 0.1241(10) Uiso 1.000000 R
C21 C -0.1053(6) -0.2704(3) 0.41606(19) 0.1063(9) Uani 1.000000 .
H21 H -0.0906(6) -0.3017(3) 0.34495(19) 0.1276(11) Uiso 1.000000 R

loop_
_atom_site_aniso_label
_atom_site_aniso_U_11
_atom_site_aniso_U_22
_atom_site_aniso_U_33
_atom_site_aniso_U_12
_atom_site_aniso_U_13
_atom_site_aniso_U_23
S1 0.0544(3) 0.0675(3) 0.0701(3) 0.0137(2) -0.00432(19) 0.0204(2)
Cl1 0.0817(4) 0.0591(3) 0.1217(5) 0.0191(2) 0.0001(3) 0.0175(3)
C3 0.0467(8) 0.0613(9) 0.0459(8) 0.0085(7) 0.0077(6) 0.0161(7)
C4 0.0476(8) 0.0560(9) 0.0586(9) 0.0037(7) 0.0017(7) 0.0146(7)
C5 0.0608(9) 0.0505(8) 0.0553(9) 0.0198(7) 0.0046(7) 0.0181(7)
C6 0.0471(8) 0.0714(11) 0.0510(9) 0.0063(8) 0.0004(7) 0.0090(8)
C7 0.0699(11) 0.0647(10) 0.0563(9) 0.0287(9) 0.0090(8) 0.0224(8)
C8 0.0461(8) 0.0630(10) 0.0674(10) 0.0083(7) 0.0009(7) 0.0183(8)
C9 0.0599(9) 0.0547(9) 0.0534(9) 0.0189(7) 0.0044(7) 0.0164(7)
C10 0.0569(9) 0.0563(9) 0.0656(10) 0.0122(7) 0.0124(8) 0.0150(8)
C11 0.0701(11) 0.0508(9) 0.0650(10) 0.0144(8) 0.0020(8) 0.0202(8)
C12 0.0572(9) 0.0568(9) 0.0590(10) 0.0048(7) 0.0064(7) 0.0035(8)
C13 0.0958(14) 0.0625(11) 0.0536(10) 0.0319(10) 0.0056(9) 0.0166(8)
C14 0.0702(11) 0.0680(11) 0.0564(10) 0.0200(9) 0.0082(8) 0.0199(8)
C15 0.0947(15) 0.0506(10) 0.0681(12) 0.0106(9) -0.0101(10) 0.0087(8)
C16 0.0731(13) 0.0633(11) 0.1002(16) 0.0064(9) -0.0008(11) 0.0335(11)
C17 0.0841(14) 0.0864(14) 0.0696(12) 0.0323(11) 0.0226(10) 0.0358(11)
C18 0.143(2) 0.0881(16) 0.0550(12) 0.0466(16) 0.0040(13) 0.0106(11)
C19 0.0809(14) 0.1076(17) 0.0727(13) 0.0328(12) 0.0223(11) 0.0397(12)
C1A 0.0721(13) 0.0839(14) 0.1025(16) 0.0211(11) 0.0253(12) 0.0501(13)
C20 0.110(2) 0.150(3) 0.0788(15) 0.0571(19) 0.0385(14) 0.0554(17)
C21 0.146(3) 0.137(2) 0.0569(13) 0.071(2) 0.0324(15) 0.0345(15)

loop_
_atom_type_symbol
_atom_type_scat_dispersion_real
_atom_type_scat_dispersion_imag
_atom_type_scat_Cromer_Mann_a1
_atom_type_scat_Cromer_Mann_a2
_atom_type_scat_Cromer_Mann_a3
_atom_type_scat_Cromer_Mann_a4
_atom_type_scat_Cromer_Mann_b1
_atom_type_scat_Cromer_Mann_b2
_atom_type_scat_Cromer_Mann_b3
_atom_type_scat_Cromer_Mann_b4
_atom_type_scat_Cromer_Mann_c
_atom_type_scat_source
_atom_type_scat_dispersion_source
H 0.00000 0.00000 0.49300 0.32291 0.14019 0.04081 10.51090 26.12570 3.14236 57.79970 0.0030380000826 'International Tables Volume C Table 6.1.1.4 (pp. 500-502)' 'Henke, Gullikson and Davis, At. Data and Nucl. Data Tables, 1993, 54, 2'
C 0.01920 0.00962 2.31000 1.02000 1.58860 0.86500 20.84390 10.20750 0.56870 51.65120 0.215599998832 'International Tables Volume C Table 6.1.1.4 (pp. 500-502)' 'Henke, Gullikson and Davis, At. Data and Nucl. Data Tables, 1993, 54, 2'
S 0.33537 0.55136 6.90530 5.20340 1.43790 1.58630 1.46790 22.21510 0.25360 56.17200 0.866900026798 'International Tables Volume C Table 6.1.1.4 (pp. 500-502)' 'Henke, Gullikson and Davis, At. Data and Nucl. Data Tables, 1993, 54, 2'
Cl 0.36843 0.69943 11.46040 7.19640 6.25560 1.64550 0.01040 1.16620 18.51940 47.77840 -9.55739974976 'International Tables Volume C Table 6.1.1.4 (pp. 500-502)' 'Henke, Gullikson and Davis, At. Data and Nucl. Data Tables, 1993, 54, 2'

loop_
_geom_angle_atom_site_label_1
_geom_angle_atom_site_label_2
_geom_angle_atom_site_label_3
_geom_angle
C9 S1 C3 102.16(7)
C4 C3 S1 123.66(13)
C6 C3 S1 117.62(12)
C6 C3 C4 118.72(16)
C8 C4 C3 120.31(15)
C11 C5 C9 119.26(15)
C14 C5 C9 122.97(16)
C14 C5 C11 117.77(16)
C12 C6 C3 121.16(16)
C13 C7 C9 118.31(17)
C19 C7 C9 123.40(18)
C19 C7 C13 118.28(17)
C10 C8 C4 119.99(16)
C5 C9 S1 119.55(12)
C7 C9 S1 118.95(14)
C7 C9 C5 121.50(16)
C8 C10 Cl1 119.30(14)
C12 C10 Cl1 120.18(14)
C12 C10 C8 120.52(17)
C15 C11 C5 118.85(17)
C16 C11 C5 118.96(17)
C16 C11 C15 122.16(18)
C10 C12 C6 119.30(16)
C15 C13 C7 119.91(17)
C18 C13 C7 118.1(2)
C18 C13 C15 121.9(2)
C17 C14 C5 121.07(19)
C13 C15 C11 122.13(18)
C1A C16 C11 120.4(2)
C1A C17 C14 120.74(19)
C21 C18 C13 120.9(2)
C20 C19 C7 120.8(2)
C17 C1A C16 121.00(19)
C21 C20 C19 121.2(3)
C20 C21 C18 120.6(2)

loop_
_geom_bond_atom_site_label_1
_geom_bond_atom_site_label_2
_geom_bond_distance
S1 C3 1.7703(17)
S1 C9 1.7760(17)
Cl1 C10 1.7396(18)
C3 C4 1.394(2)
C3 C6 1.391(2)
C4 C8 1.372(2)
C5 C9 1.408(2)
C5 C11 1.432(2)
C5 C14 1.430(2)
C6 C12 1.368(3)
C7 C9 1.410(2)
C7 C13 1.433(3)
C7 C19 1.424(3)
C8 C10 1.380(2)
C10 C12 1.385(2)
C11 C15 1.396(3)
C11 C16 1.432(3)
C13 C15 1.387(3)
C13 C18 1.443(3)
C14 C17 1.357(3)
C16 C1A 1.352(3)
C17 C1A 1.401(3)
C18 C21 1.346(4)
C19 C20 1.357(3)
C20 C21 1.399(4)
